data_4349584
loop_
_publ_author_name
'Andrade, Marta M.'
'Silva, Rafaela A. L.'
'Santos, Isabel C.'
'Lopes, Elsa B.'
'Raba\,ca, Sandra'
'Pereira, Laura C. J.'
'Coutinho, Joana T.'
'Telo, Jo\~ao P.'
'Rovira, Concepci\'o'
'Almeida, Manuel'
'Belo, Dulce'

_publ_section_title
;
 Gold and nickel alkyl substituted bis-thiophenedithiolene complexes:
 anionic and neutral forms
;
_journal_issue 2
_journal_name_full 'Inorganic Chemistry Frontiers'
_journal_page_first 270
_journal_paper_doi 10.1039/C6QI00447D
_journal_volume 4
_journal_year 2017
_chemical_formula_moiety 'C16 H20 Au S6'
_chemical_formula_sum 'C16 H20 Au S6'
_chemical_formula_weight 601.65
_space_group_IT_number 14
_space_group_name_Hall '-P 2yn'
_space_group_name_H-M_alt 'P 1 21/n 1'
_symmetry_cell_setting monoclinic
_symmetry_space_group_name_H-M 'P 1 21/n 1'
_atom_sites_solution_hydrogens geom
_atom_sites_solution_primary direct
_atom_sites_solution_secondary difmap
_audit_creation_method SHELXL-97
_audit_update_record
;
2016-09-21 deposited with the CCDC.
2016-11-29 downloaded from the CCDC.
;
_cell_angle_alpha 90.00
_cell_angle_beta 94.973(2)
_cell_angle_gamma 90.00
_cell_formula_units_Z 4
_cell_length_a 6.2699(2)
_cell_length_b 16.2029(7)
_cell_length_c 19.4387(7)
_cell_measurement_reflns_used 3690
_cell_measurement_temperature 150(2)
_cell_measurement_theta_max 26.38
_cell_measurement_theta_min 2.51
_cell_volume 1967.35(13)
_computing_cell_refinement 'Bruker SAINT'
_computing_data_collection 'Bruker APEX2'
_computing_data_reduction 'Bruker SAINT'
_computing_molecular_graphics ORTEP3(Farrugia,1997)
_computing_publication_material 'WinGX (Farrugia, 1999)'
_computing_structure_refinement 'SHELXL-97 (Sheldrick, 2008)'
_computing_structure_solution 'SIR97 (Altomare et al, 1999)'
_diffrn_ambient_temperature 150(2)
_diffrn_measured_fraction_theta_full 0.999
_diffrn_measured_fraction_theta_max 0.999
_diffrn_measurement_device_type 'Bruker APEX-II CCD'
_diffrn_measurement_method '\f and \w scans'
_diffrn_radiation_monochromator graphite
_diffrn_radiation_source 'fine-focus sealed tube'
_diffrn_radiation_type MoK\a
_diffrn_radiation_wavelength 0.71073
_diffrn_reflns_av_R_equivalents 0.0608
_diffrn_reflns_av_sigmaI/netI 0.0550
_diffrn_reflns_limit_h_max 5
_diffrn_reflns_limit_h_min -7
_diffrn_reflns_limit_k_max 19
_diffrn_reflns_limit_k_min -19
_diffrn_reflns_limit_l_max 23
_diffrn_reflns_limit_l_min -23
_diffrn_reflns_number 16617
_diffrn_reflns_theta_full 25.67
_diffrn_reflns_theta_max 25.67
_diffrn_reflns_theta_min 3.28
_exptl_absorpt_coefficient_mu 8.110
_exptl_absorpt_correction_T_max 0.8546
_exptl_absorpt_correction_T_min 0.1398
_exptl_absorpt_correction_type multi-scan
_exptl_absorpt_process_details '(SADABS; Sheldrick, 2004)'
_exptl_crystal_colour black
_exptl_crystal_density_diffrn 2.031
_exptl_crystal_density_method 'not measured'
_exptl_crystal_description needle
_exptl_crystal_F_000 1164
_exptl_crystal_size_max 0.40
_exptl_crystal_size_mid 0.02
_exptl_crystal_size_min 0.02
_refine_diff_density_max 0.820
_refine_diff_density_min -0.738
_refine_diff_density_rms 0.152
_refine_ls_extinction_method none
_refine_ls_goodness_of_fit_ref 0.973
_refine_ls_hydrogen_treatment constr
_refine_ls_matrix_type full
_refine_ls_number_parameters 253
_refine_ls_number_reflns 3740
_refine_ls_number_restraints 24
_refine_ls_restrained_S_all 0.970
_refine_ls_R_factor_all 0.0525
_refine_ls_R_factor_gt 0.0306
_refine_ls_shift/su_max 0.008
_refine_ls_shift/su_mean 0.000
_refine_ls_structure_factor_coef Fsqd
_refine_ls_weighting_details 'calc w=1/[\s^2^(Fo^2^)+(0.0207P)^2^+0.0000P] where P=(Fo^2^+2Fc^2^)/3'
_refine_ls_weighting_scheme calc
_refine_ls_wR_factor_gt 0.0495
_refine_ls_wR_factor_ref 0.0527
_reflns_number_gt 2871
_reflns_number_total 3740
_reflns_threshold_expression >2sigma(I)
_cod_data_source_file c6qi00447d2.cif
_cod_data_source_block compound_5
_cod_original_sg_symbol_H-M P21/n
_cod_database_code 4349584

loop_
_symmetry_equiv_pos_as_xyz
'x, y, z'
'-x+1/2, y+1/2, -z+1/2'
'-x, -y, -z'
'x-1/2, -y-1/2, z-1/2'

loop_
_atom_site_label
_atom_site_type_symbol
_atom_site_fract_x
_atom_site_fract_y
_atom_site_fract_z
_atom_site_U_iso_or_equiv
_atom_site_adp_type
_atom_site_occupancy
_atom_site_symmetry_multiplicity
_atom_site_calc_flag
_atom_site_refinement_flags
_atom_site_disorder_assembly
_atom_site_disorder_group
Au1 Au 0.40774(3) 0.952271(13) 0.102175(10) 0.01549(7) Uani 1 1 d . . .
S1 S 0.7030(2) 0.88980(10) 0.06006(7) 0.0252(3) Uani 1 1 d . A .
S2 S 0.2038(2) 0.92560(9) -0.00086(7) 0.0226(3) Uani 1 1 d . . .
S3 S 0.6102(2) 0.97412(9) 0.20462(7) 0.0251(4) Uani 1 1 d . B .
S4 S 0.1145(2) 1.01402(10) 0.14357(7) 0.0250(3) Uani 1 1 d . . .
S5 S 0.2854(6) 0.8166(2) -0.11781(18) 0.0197(9) Uani 0.557(7) 1 d P A 1
C3 C 0.667(2) 0.7946(9) -0.0625(8) 0.022(5) Uani 0.557(7) 1 d PU A 1
H3 H 0.8093 0.7746 -0.0561 0.027 Uiso 0.557(7) 1 calc PR A 1
S5A S 0.7482(8) 0.7833(3) -0.0611(2) 0.0213(12) Uani 0.443(7) 1 d P A 2
C3A C 0.358(3) 0.8176(11) -0.1014(9) 0.022(6) Uani 0.443(7) 1 d PU A 2
H3A H 0.2276 0.8174 -0.1301 0.026 Uiso 0.443(7) 1 calc PR A 2
S6 S 0.0575(8) 1.0933(3) 0.2801(2) 0.0232(10) Uani 0.544(7) 1 d P B 1
C11 C 0.440(3) 1.0550(13) 0.3226(9) 0.034(7) Uani 0.544(7) 1 d PU B 1
H11 H 0.5668 1.0488 0.3527 0.041 Uiso 0.544(7) 1 calc PR B 1
S6A S 0.5039(9) 1.0499(4) 0.3353(3) 0.0248(12) Uani 0.456(7) 1 d P B 2
C11B C 0.123(3) 1.0801(13) 0.2829(11) 0.027(7) Uani 0.456(7) 1 d PU B 2
H11B H -0.0235 1.0953 0.2800 0.032 Uiso 0.456(7) 1 calc PR B 2
C1 C 0.5870(8) 0.8482(3) -0.0152(3) 0.0209(13) Uani 1 1 d . . .
C2 C 0.3759(8) 0.8650(3) -0.0402(3) 0.0207(13) Uani 1 1 d . A .
C4 C 0.5308(8) 0.7711(3) -0.1198(3) 0.0183(12) Uani 1 1 d . . .
C5 C 0.5571(10) 0.7089(4) -0.1761(3) 0.0302(15) Uani 1 1 d . A .
C6 C 0.7914(11) 0.7024(5) -0.1916(4) 0.061(2) Uani 1 1 d . . .
H6A H 0.8394 0.7557 -0.2084 0.091 Uiso 1 1 calc R A .
H6B H 0.8055 0.6601 -0.2270 0.091 Uiso 1 1 calc R . .
H6C H 0.8794 0.6872 -0.1494 0.091 Uiso 1 1 calc R . .
C7 C 0.4790(10) 0.6250(4) -0.1523(3) 0.0381(17) Uani 1 1 d . . .
H7A H 0.5713 0.6063 -0.1120 0.057 Uiso 1 1 calc R A .
H7B H 0.4842 0.5848 -0.1898 0.057 Uiso 1 1 calc R . .
H7C H 0.3315 0.6301 -0.1398 0.057 Uiso 1 1 calc R . .
C8 C 0.4216(11) 0.7339(4) -0.2425(3) 0.0437(18) Uani 1 1 d . . .
H8A H 0.2697 0.7335 -0.2341 0.066 Uiso 1 1 calc R A .
H8B H 0.4461 0.6948 -0.2794 0.066 Uiso 1 1 calc R . .
H8C H 0.4625 0.7895 -0.2563 0.066 Uiso 1 1 calc R . .
C9 C 0.4234(9) 1.0242(3) 0.2515(3) 0.0219(13) Uani 1 1 d . . .
C10 C 0.2216(8) 1.0416(3) 0.2259(3) 0.0205(12) Uani 1 1 d . B .
C12 C 0.2626(9) 1.0929(4) 0.3426(3) 0.0259(14) Uani 1 1 d . . .
C13 C 0.2259(11) 1.1347(4) 0.4106(3) 0.0449(18) Uani 1 1 d . B .
C14 C 0.3688(19) 1.0878(8) 0.4727(6) 0.064(4) Uiso 0.645(10) 1 d P B 1
H14A H 0.5195 1.0879 0.4628 0.096 Uiso 0.645(10) 1 calc PR B 1
H14B H 0.3189 1.0308 0.4762 0.096 Uiso 0.645(10) 1 calc PR B 1
H14C H 0.3541 1.1166 0.5163 0.096 Uiso 0.645(10) 1 calc PR B 1
C15 C 0.3243(16) 1.2223(7) 0.4096(6) 0.045(3) Uiso 0.645(10) 1 d P B 1
H15A H 0.3291 1.2463 0.4560 0.067 Uiso 0.645(10) 1 calc PR B 1
H15B H 0.2363 1.2572 0.3772 0.067 Uiso 0.645(10) 1 calc PR B 1
H15C H 0.4698 1.2189 0.3951 0.067 Uiso 0.645(10) 1 calc PR B 1
C16 C 0.0085(19) 1.1346(9) 0.4277(6) 0.065(4) Uiso 0.645(10) 1 d P B 1
H16A H -0.0034 1.1679 0.4693 0.098 Uiso 0.645(10) 1 calc PR B 1
H16B H -0.0362 1.0778 0.4362 0.098 Uiso 0.645(10) 1 calc PR B 1
H16C H -0.0837 1.1579 0.3893 0.098 Uiso 0.645(10) 1 calc PR B 1
C14A C 0.117(3) 1.0744(13) 0.4533(11) 0.056(7) Uiso 0.355(10) 1 d P B 2
H14D H 0.2067 1.0253 0.4612 0.084 Uiso 0.355(10) 1 calc PR B 2
H14E H -0.0209 1.0586 0.4292 0.084 Uiso 0.355(10) 1 calc PR B 2
H14F H 0.0921 1.0997 0.4978 0.084 Uiso 0.355(10) 1 calc PR B 2
C15A C 0.388(3) 1.1780(15) 0.4408(12) 0.061(7) Uiso 0.355(10) 1 d P B 2
H15D H 0.3467 1.2004 0.4846 0.092 Uiso 0.355(10) 1 calc PR B 2
H15E H 0.4228 1.2234 0.4105 0.092 Uiso 0.355(10) 1 calc PR B 2
H15F H 0.5127 1.1421 0.4497 0.092 Uiso 0.355(10) 1 calc PR B 2
C16A C 0.005(3) 1.1967(15) 0.3888(12) 0.066(8) Uiso 0.355(10) 1 d P B 2
H16D H -0.0176 1.2337 0.4274 0.100 Uiso 0.355(10) 1 calc PR B 2
H16E H -0.1218 1.1620 0.3789 0.100 Uiso 0.355(10) 1 calc PR B 2
H16F H 0.0297 1.2295 0.3479 0.100 Uiso 0.355(10) 1 calc PR B 2

loop_
_atom_site_aniso_label
_atom_site_aniso_U_11
_atom_site_aniso_U_22
_atom_site_aniso_U_33
_atom_site_aniso_U_23
_atom_site_aniso_U_13
_atom_site_aniso_U_12
Au1 0.01616(11) 0.01683(11) 0.01390(10) -0.00257(11) 0.00368(7) -0.00140(11)
S1 0.0212(8) 0.0307(9) 0.0242(8) -0.0079(7) 0.0049(6) 0.0040(7)
S2 0.0218(7) 0.0283(9) 0.0178(7) -0.0050(6) 0.0025(6) -0.0034(6)
S3 0.0219(7) 0.0343(10) 0.0188(7) -0.0049(6) 0.0001(6) -0.0001(7)
S4 0.0230(8) 0.0322(9) 0.0201(8) -0.0078(7) 0.0040(6) 0.0057(7)
S5 0.0180(19) 0.0209(17) 0.0199(17) -0.0073(12) -0.0001(16) 0.0027(13)
C3 0.021(5) 0.023(5) 0.023(5) -0.0005(19) 0.002(2) 0.001(2)
S5A 0.017(3) 0.022(2) 0.025(2) -0.0081(15) 0.0037(18) 0.0009(19)
C3A 0.021(6) 0.022(6) 0.022(6) 0.000(2) 0.001(2) 0.000(2)
S6 0.025(2) 0.022(2) 0.0236(19) -0.0066(13) 0.0049(15) 0.0053(18)
C11 0.034(7) 0.035(7) 0.034(7) 0.001(2) 0.003(2) 0.000(2)
S6A 0.027(3) 0.032(2) 0.016(2) -0.0092(18) 0.006(2) 0.004(2)
C11B 0.026(8) 0.027(8) 0.028(8) 0.000(2) 0.002(2) 0.000(2)
C1 0.027(3) 0.009(3) 0.029(3) -0.005(2) 0.014(3) -0.001(3)
C2 0.026(3) 0.014(3) 0.022(3) 0.003(2) 0.001(2) -0.006(3)
C4 0.020(3) 0.018(3) 0.017(3) -0.002(2) 0.006(2) -0.001(2)
C5 0.042(4) 0.020(3) 0.030(4) -0.010(3) 0.009(3) -0.008(3)
C6 0.056(5) 0.056(5) 0.075(6) -0.034(4) 0.034(4) -0.006(4)
C7 0.063(5) 0.015(4) 0.037(4) -0.009(3) 0.008(3) -0.004(3)
C8 0.079(5) 0.031(4) 0.022(3) -0.013(3) 0.008(3) -0.010(4)
C9 0.034(3) 0.019(3) 0.013(3) -0.003(2) 0.002(3) -0.003(3)
C10 0.030(3) 0.014(3) 0.018(3) -0.002(3) 0.010(2) -0.004(3)
C12 0.026(3) 0.025(4) 0.027(3) -0.009(3) 0.005(3) -0.009(3)
C13 0.056(4) 0.043(5) 0.040(4) -0.023(4) 0.030(4) -0.011(4)

loop_
_atom_type_symbol
_atom_type_description
_atom_type_scat_dispersion_real
_atom_type_scat_dispersion_imag
_atom_type_scat_source
C C 0.0033 0.0016 'International Tables Vol C Tables 4.2.6.8 and 6.1.1.4'
H H 0.0000 0.0000 'International Tables Vol C Tables 4.2.6.8 and 6.1.1.4'
S S 0.1246 0.1234 'International Tables Vol C Tables 4.2.6.8 and 6.1.1.4'
Au Au -2.0133 8.8022 'International Tables Vol C Tables 4.2.6.8 and 6.1.1.4'

loop_
_geom_angle_atom_site_label_1
_geom_angle_atom_site_label_2
_geom_angle_atom_site_label_3
_geom_angle
S3 Au1 S4 91.61(5)
S3 Au1 S1 88.59(5)
S4 Au1 S1 179.80(5)
S3 Au1 S2 178.15(5)
S4 Au1 S2 89.18(5)
S1 Au1 S2 90.63(5)
C1 S1 Au1 100.39(18)
C2 S2 Au1 99.99(19)
C9 S3 Au1 100.33(18)
C10 S4 Au1 100.21(18)
C4 S5 C2 89.3(3)
C1 C3 C4 118.1(11)
C1 C3 H3 121.0
C4 C3 H3 121.0
C4 S5A C1 87.0(3)
C4 C3A C2 120.3(13)
C4 C3A H3A 119.8
C2 C3A H3A 119.8
C12 S6 C10 88.9(3)
C12 C11 C9 115.6(12)
C12 C11 H11 122.2
C9 C11 H11 122.2
C12 S6A C9 89.3(4)
C12 C11B C10 114.7(13)
C12 C11B H11B 122.6
C10 C11B H11B 122.6
C3 C1 C2 105.9(8)
C3 C1 S1 131.4(7)
C2 C1 S1 122.7(4)
C3 C1 S5A 14.7(6)
C2 C1 S5A 120.6(4)
S1 C1 S5A 116.7(3)
C1 C2 C3A 101.0(9)
C1 C2 S2 125.3(4)
C3A C2 S2 133.7(8)
C1 C2 S5 116.1(4)
C3A C2 S5 15.1(7)
S2 C2 S5 118.6(3)
C3A C4 C3 94.7(9)
C3A C4 C5 133.3(9)
C3 C4 C5 131.7(8)
C3A C4 S5 16.0(7)
C3 C4 S5 110.7(7)
C5 C4 S5 117.4(4)
C3A C4 S5A 111.0(8)
C3 C4 S5A 16.4(6)
C5 C4 S5A 115.5(4)
S5 C4 S5A 127.0(4)
C4 C5 C6 110.9(5)
C4 C5 C7 108.4(5)
C6 C5 C7 109.7(5)
C4 C5 C8 110.2(5)
C6 C5 C8 108.9(5)
C7 C5 C8 108.7(5)
C5 C6 H6A 109.5
C5 C6 H6B 109.5
H6A C6 H6B 109.5
C5 C6 H6C 109.5
H6A C6 H6C 109.5
H6B C6 H6C 109.5
C5 C7 H7A 109.5
C5 C7 H7B 109.5
H7A C7 H7B 109.5
C5 C7 H7C 109.5
H7A C7 H7C 109.5
H7B C7 H7C 109.5
C5 C8 H8A 109.5
C5 C8 H8B 109.5
H8A C8 H8B 109.5
C5 C8 H8C 109.5
H8A C8 H8C 109.5
H8B C8 H8C 109.5
C10 C9 C11 105.4(8)
C10 C9 S6A 119.3(5)
C11 C9 S6A 14.0(7)
C10 C9 S3 123.7(4)
C11 C9 S3 130.9(8)
S6A C9 S3 117.0(4)
C9 C10 C11B 104.8(9)
C9 C10 S4 124.1(4)
C11B C10 S4 131.0(9)
C9 C10 S6 117.4(4)
C11B C10 S6 12.9(8)
S4 C10 S6 118.5(3)
C11 C12 C11B 99.3(11)
C11 C12 C13 129.8(9)
C11B C12 C13 130.8(9)
C11 C12 S6A 12.3(8)
C11B C12 S6A 111.6(9)
C13 C12 S6A 117.6(5)
C11 C12 S6 112.8(8)
C11B C12 S6 13.6(9)
C13 C12 S6 117.4(5)
S6A C12 S6 125.0(4)
C15A C13 C16 127.2(12)
C15A C13 C14A 118.1(14)
C16 C13 C14A 51.3(9)
C15A C13 C12 117.0(11)
C16 C13 C12 114.9(7)
C14A C13 C12 107.8(9)
C15A C13 C15 39.8(10)
C16 C13 C15 113.1(8)
C14A C13 C15 144.2(10)
C12 C13 C15 107.9(6)
C15A C13 C14 64.4(11)
C16 C13 C14 107.5(8)
C14A C13 C14 62.0(9)
C12 C13 C14 108.8(7)
C15 C13 C14 104.0(7)
C15A C13 C16A 111.4(14)
C16 C13 C16A 45.6(8)
C14A C13 C16A 96.9(12)
C12 C13 C16A 103.0(9)
C15 C13 C16A 77.1(9)
C14 C13 C16A 145.9(10)
C13 C14 H14A 109.5
C13 C14 H14B 109.5
C13 C14 H14C 109.5
C13 C15 H15A 109.5
C13 C15 H15B 109.5
C13 C15 H15C 109.5
C13 C16 H16A 109.5
C13 C16 H16B 109.5
C13 C16 H16C 109.5
C13 C14A H14D 109.5
C13 C14A H14E 109.5
H14D C14A H14E 109.5
C13 C14A H14F 109.5
H14D C14A H14F 109.5
H14E C14A H14F 109.5
C13 C15A H15D 109.5
C13 C15A H15E 109.5
H15D C15A H15E 109.5
C13 C15A H15F 109.5
H15D C15A H15F 109.5
H15E C15A H15F 109.5
C13 C16A H16D 109.5
C13 C16A H16E 109.5
H16D C16A H16E 109.5
C13 C16A H16F 109.5
H16D C16A H16F 109.5
H16E C16A H16F 109.5

loop_
_geom_bond_atom_site_label_1
_geom_bond_atom_site_label_2
_geom_bond_distance
Au1 S3 2.2944(14)
Au1 S4 2.2988(14)
Au1 S1 2.3203(14)
Au1 S2 2.3214(14)
S1 C1 1.714(5)
S2 C2 1.690(6)
S3 C9 1.746(6)
S4 C10 1.740(5)
S5 C4 1.709(6)
S5 C2 1.750(6)
C3 C1 1.389(15)
C3 C4 1.394(14)
C3 H3 0.9500
S5A C4 1.711(7)
S5A C1 1.755(7)
C3A C4 1.391(18)
C3A C2 1.411(18)
C3A H3A 0.9500
S6 C12 1.690(7)
S6 C10 1.748(7)
C11 C12 1.358(19)
C11 C9 1.463(19)
C11 H11 0.9500
S6A C12 1.683(8)
S6A C9 1.713(7)
C11B C12 1.41(2)
C11B C10 1.45(2)
C11B H11B 0.9500
C1 C2 1.397(7)
C4 C5 1.508(7)
C5 C6 1.528(8)
C5 C7 1.530(8)
C5 C8 1.537(8)
C6 H6A 0.9800
C6 H6B 0.9800
C6 H6C 0.9800
C7 H7A 0.9800
C7 H7B 0.9800
C7 H7C 0.9800
C8 H8A 0.9800
C8 H8B 0.9800
C8 H8C 0.9800
C9 C10 1.349(7)
C12 C13 1.520(8)
C13 C15A 1.33(2)
C13 C16 1.431(13)
C13 C14A 1.49(2)
C13 C15 1.549(12)
C13 C14 1.628(13)
C13 C16A 1.73(2)
C14 H14A 0.9800
C14 H14B 0.9800
C14 H14C 0.9800
C15 H15A 0.9800
C15 H15B 0.9800
C15 H15C 0.9800
C16 H16A 0.9800
C16 H16B 0.9800
C16 H16C 0.9800
C14A H14D 0.9800
C14A H14E 0.9800
C14A H14F 0.9800
C15A H15D 0.9800
C15A H15E 0.9800
C15A H15F 0.9800
C16A H16D 0.9800
C16A H16E 0.9800
C16A H16F 0.9800
